data_9010746
loop_
_publ_author_name
'Kolitsch, U.'
'Fleck, M.'

_publ_section_title
;Third update on compounds with krohnkite-type chains: the crystal structure
 of wendwilsonite [Ca2Mg(AsO4)2*2H2O] and the new triclinic structure types of
 synthetic AgSc(CrO4)2*2H2O and M2Cu(Cr2O7)2*2H2O (M = Rb, Cs) Locality:
 synthetic
;
_journal_name_full 'European Journal of Mineralogy'
_journal_page_first 471
_journal_page_last 482
_journal_paper_doi 10.1127/0935-1221/2006/0018-0471
_journal_volume 18
_journal_year 2006
_chemical_compound_source Synthetic
_chemical_formula_structural Rb2Cu(Cr2O7)2*2H2O
_chemical_formula_sum 'Cr4 Cu H4 O16 Rb2'
_space_group_IT_number 2
_symmetry_space_group_name_Hall '-P 1'
_symmetry_space_group_name_H-M 'P -1'
_cell_angle_alpha 91.89
_cell_angle_beta 99.72
_cell_angle_gamma 115.79
_cell_formula_units_Z 1
_cell_length_a 7.272
_cell_length_b 7.648
_cell_length_c 7.772
_cell_volume 380.839
_database_code_amcsd 0007160
_exptl_crystal_density_diffrn 3.063
_cod_original_formula_sum 'Rb2 Cu Cr4 O16 H4'
_cod_database_code 9010746
_amcsd_formula_title Rb2Cu(Cr2O7)2*2H2O

loop_
_space_group_symop_operation_xyz
x,y,z
-x,-y,-z

loop_
_atom_site_aniso_label
_atom_site_aniso_U_11
_atom_site_aniso_U_22
_atom_site_aniso_U_33
_atom_site_aniso_U_12
_atom_site_aniso_U_13
_atom_site_aniso_U_23
Rb 0.03086 0.03187 0.02977 0.01610 0.00945 0.01158
Cu 0.02160 0.01492 0.01746 0.00713 0.00022 -0.00175
Cr1 0.02098 0.01571 0.01814 0.00776 0.00259 0.00167
Cr2 0.01807 0.01995 0.01954 0.00766 0.00345 0.00146
O1 0.04730 0.05560 0.02740 0.01970 0.00700 0.01960
O2 0.03280 0.02550 0.04660 0.01680 0.00690 -0.00540
O3 0.02980 0.01540 0.02860 0.00520 0.00280 -0.00460
O4 0.02240 0.01960 0.02890 0.00840 0.00230 0.00430
O5 0.02650 0.04670 0.04110 0.01980 -0.00040 -0.00020
O6 0.03540 0.02990 0.02800 0.00900 0.01230 0.00900

loop_
_atom_site_label
_atom_site_fract_x
_atom_site_fract_y
_atom_site_fract_z
_atom_site_U_iso_or_equiv
_atom_site_type_symbol
_atom_site_attached_hydrogens
Rb 0.27681 0.74673 0.17355 0.02944 Rb 0
Cu 0.00000 0.00000 0.50000 0.01894 Cu 0
Cr1 0.24356 0.47662 0.66873 0.01863 Cr 0
Cr2 0.29716 0.24535 0.14819 0.01957 Cr 0
O1 0.27150 0.55670 0.48380 0.04440 O 0
O2 0.15690 0.59710 0.77710 0.03400 O 0
O3 0.07800 0.24170 0.64420 0.02700 O 0
O4 0.51090 0.48590 0.21250 0.02430 O 0
O5 0.09850 0.27440 0.06050 0.03790 O 0
O6 0.25540 0.13130 0.32010 0.03230 O 0
O7 0.35450 0.12200 0.01000 0.02910 O 0
Ow8 0.20290 -0.04520 0.67130 0.02530 O 0
H1 0.32200 0.03600 0.65300 0.08000 H 0
H2 0.23100 0.01000 0.78000 0.06600 H 0

loop_
_cod_changelog_entry_id
_cod_changelog_entry_author
_cod_changelog_entry_date
_cod_changelog_entry_text
1
;cod-tools version 3.8.0
Id: cif_guess_AMCSD_atom_types 9581 2023-05-17 12:35:41Z saulius
;
2023-05-18T08:43:29+03:00
;Derived atom types and hydrogen counts
from atom names that follow the AMCSD naming convention
(Wat == water, O-H == hydroxyl).
;

loop_
_cod_related_entry_id
_cod_related_entry_database
_cod_related_entry_code
1 AMCSD 0007160
